data_4067104
loop_
_publ_author_name
'Yamaguchi, Takafumi'
'Koike, Takashi'
'Akita, Munetaka'

_publ_section_title
;
 Dirhodium Complexes Bridged by Bis(diphenylphosphino)phthalazine
 (PNNPPh): Central Ring Size and Charge Effects As Compared with the
 Pyrazolate Derivative (PNNPPy)
;
_journal_issue 23
_journal_name_full Organometallics
_journal_page_first 6493
_journal_paper_doi 10.1021/om100832z
_journal_volume 29
_journal_year 2010
_chemical_formula_moiety 'C50 H52 B2 F8 Ir2 N2 P2 '
_chemical_formula_sum 'C50 H52 B2 F8 Ir2 N2 P2'
_chemical_formula_weight 1300.97
_space_group_IT_number 14
_symmetry_cell_setting monoclinic
_symmetry_Int_Tables_number 14
_symmetry_space_group_name_Hall '-P 2ybc'
_symmetry_space_group_name_H-M 'P 1 21/c 1'
_cell_angle_alpha 90
_cell_angle_beta 93.98(3)
_cell_angle_gamma 90
_cell_formula_units_Z 4
_cell_length_a 11.458(6)
_cell_length_b 11.136(7)
_cell_length_c 37.99(1)
_cell_measurement_reflns_used 11912
_cell_measurement_temperature 213
_cell_measurement_theta_max 26.2
_cell_measurement_theta_min 3.1
_cell_volume 4836(4)
_computing_cell_refinement PROCESS-AUTO
_computing_data_collection PROCESS-AUTO
_computing_data_reduction 'teXsan Ver. 1.11'
_computing_publication_material 'teXsan Ver. 1.11'
_computing_structure_refinement SHELXL97
_computing_structure_solution SHELXS86
_diffrn_ambient_temperature 213
_diffrn_detector_area_resol_mean 10.00
_diffrn_measured_fraction_theta_full 0.906
_diffrn_measured_fraction_theta_max 0.906
_diffrn_measurement_device_type 'Rigaku RAXIS-IV Imaging Plate'
_diffrn_measurement_method \w
_diffrn_radiation_type 'Mo K\a'
_diffrn_radiation_wavelength 0.7107
_diffrn_reflns_av_R_equivalents 0.210
_diffrn_reflns_limit_h_max 14
_diffrn_reflns_limit_h_min -14
_diffrn_reflns_limit_k_max 14
_diffrn_reflns_limit_k_min -14
_diffrn_reflns_limit_l_max 46
_diffrn_reflns_limit_l_min -47
_diffrn_reflns_number 34022
_diffrn_reflns_theta_full 27.48
_diffrn_reflns_theta_max 27.49
_exptl_absorpt_coefficient_mu 5.648
_exptl_absorpt_correction_T_max 0.568
_exptl_absorpt_correction_T_min 0.382
_exptl_absorpt_correction_type multi-scan
_exptl_absorpt_process_details '(Higashi, 1995)'
_exptl_crystal_colour unknown
_exptl_crystal_density_diffrn 1.787
_exptl_crystal_density_method 'not measured'
_exptl_crystal_description unknown
_exptl_crystal_size_max 0.100
_exptl_crystal_size_mid 0.100
_exptl_crystal_size_min 0.100
_refine_diff_density_max 3.76
_refine_diff_density_min -1.18
_refine_ls_extinction_coef 0.0000
_refine_ls_extinction_expression Fc^*^=kFc[1+0.001xFc^2^\l^3^/sin(2\q)]^-1/4^
_refine_ls_extinction_method SHELXL
_refine_ls_goodness_of_fit_ref 0.814
_refine_ls_hydrogen_treatment noref
_refine_ls_number_parameters 580
_refine_ls_number_reflns 3657
_refine_ls_R_factor_gt 0.0713
_refine_ls_shift/su_max 0.0520
_refine_ls_structure_factor_coef Fsqd
_refine_ls_weighting_details 'w = 1/[\s^2^(Fo^2^) + (0.1000P)^2^+0.0000P] where P=(Fo^2^+2Fc^2^)/3'
_refine_ls_weighting_scheme calc
_refine_ls_wR_factor_ref 0.2108
_reflns_number_gt 3657
_reflns_number_total 10045
_reflns_threshold_expression >2.0sigma(I)
_cod_data_source_file om100832z_si_001.cif
_cod_data_source_block compound/4b/1035_
_cod_original_cell_volume 4835(4)
_cod_original_formula_sum 'C50 H52 B2 F8 Ir2 N2 P2 '
_cod_database_code 4067104

loop_
_symmetry_equiv_pos_as_xyz
x,y,z
-x,1/2+y,1/2-z
-x,-y,-z
x,1/2-y,1/2+z

loop_
_atom_site_label
_atom_site_type_symbol
_atom_site_fract_x
_atom_site_fract_y
_atom_site_fract_z
_atom_site_U_iso_or_equiv
_atom_site_adp_type
_atom_site_occupancy
_atom_site_calc_flag
_atom_site_refinement_flags
Ir(1) Ir 0.39019(7) 0.34537(7) 0.16620(2) 0.0477(2) Uani 1.00 d .
Ir(2) Ir 0.15095(7) 0.52237(7) 0.10812(2) 0.0530(2) Uani 1.00 d .
P(1) P 0.5136(4) 0.2370(4) 0.1347(1) 0.049(1) Uani 1.00 d .
P(2) P 0.1459(5) 0.7230(5) 0.1177(1) 0.056(1) Uani 1.00 d .
F(1) F 0.615(2) 0.618(2) 0.1734(5) 0.14747(8) Uiso 1.00 d .
F(2) F 0.789(4) 0.507(5) 0.167(1) 0.1428(1) Uiso 0.43 d P
F(2A) F 0.783(3) 0.639(3) 0.1577(9) 0.1428(1) Uiso 0.57 d P
F(3) F 0.808(4) 0.683(4) 0.191(1) 0.1289(1) Uiso 0.43 d P
F(3A) F 0.785(3) 0.652(3) 0.2113(9) 0.1289(1) Uiso 0.57 d P
F(4) F 0.697(3) 0.567(4) 0.220(1) 0.1208(1) Uiso 0.43 d P
F(4A) F 0.759(3) 0.471(3) 0.1843(9) 0.1208(1) Uiso 0.57 d P
F(5) F 0.727(1) 0.299(2) 0.0410(4) 0.133(7) Uani 1.00 d .
F(6) F 0.771(2) 0.348(2) -0.0155(5) 0.176(8) Uani 1.00 d .
F(7) F 0.826(3) 0.189(2) 0.0084(6) 0.24(1) Uani 1.00 d .
F(8) F 0.642(3) 0.216(4) -0.0034(6) 0.32(2) Uani 1.00 d .
N(1) N 0.415(1) 0.468(1) 0.1237(4) 0.046(4) Uani 1.00 d .
N(2) N 0.334(1) 0.555(1) 0.1163(4) 0.049(4) Uani 1.00 d .
C(1) C 0.521(2) 0.469(2) 0.1114(4) 0.045(4) Uani 1.00 d .
C(2) C 0.559(2) 0.575(2) 0.0941(5) 0.051(5) Uani 1.00 d .
C(3) C 0.486(1) 0.673(2) 0.0925(5) 0.045(4) Uani 1.00 d .
C(4) C 0.373(2) 0.659(2) 0.1030(5) 0.052(5) Uani 1.00 d .
C(5) C 0.669(2) 0.581(2) 0.0803(5) 0.053(5) Uani 1.00 d .
C(6) C 0.705(2) 0.685(2) 0.0645(6) 0.076(7) Uani 1.00 d .
C(7) C 0.631(2) 0.786(2) 0.0632(5) 0.059(6) Uani 1.00 d .
C(8) C 0.525(2) 0.784(2) 0.0768(5) 0.053(5) Uani 1.00 d .
C(9) C 0.596(1) 0.359(2) 0.1171(5) 0.049(5) Uani 1.00 d .
C(10) C 0.283(2) 0.759(2) 0.0991(5) 0.064(6) Uani 1.00 d .
C(11) C 0.620(2) 0.134(2) 0.1543(5) 0.057(5) Uani 1.00 d .
C(12) C 0.606(2) 0.009(2) 0.1493(5) 0.065(6) Uani 1.00 d .
C(13) C 0.688(2) -0.071(2) 0.1632(6) 0.070(7) Uani 1.00 d .
C(14) C 0.784(2) -0.023(3) 0.1845(6) 0.092(10) Uani 1.00 d .
C(15) C 0.793(2) 0.095(2) 0.1914(5) 0.071(6) Uani 1.00 d .
C(16) C 0.713(2) 0.174(2) 0.1756(5) 0.063(6) Uani 1.00 d .
C(21) C 0.435(2) 0.158(2) 0.0969(5) 0.072(7) Uani 1.00 d .
C(22) C 0.330(2) 0.102(2) 0.1011(7) 0.076(7) Uani 1.00 d .
C(23) C 0.271(2) 0.053(2) 0.0687(10) 0.094(9) Uani 1.00 d .
C(24) C 0.324(4) 0.052(3) 0.0381(7) 0.12(1) Uani 1.00 d .
C(25) C 0.425(3) 0.099(3) 0.0360(7) 0.100(10) Uani 1.00 d .
C(26) C 0.487(2) 0.153(2) 0.0646(7) 0.085(7) Uani 1.00 d .
C(31) C 0.044(2) 0.823(2) 0.0965(6) 0.060(6) Uani 1.00 d .
C(32) C 0.030(2) 0.821(2) 0.0583(6) 0.064(6) Uani 1.00 d .
C(33) C -0.047(2) 0.902(2) 0.0406(6) 0.073(7) Uani 1.00 d .
C(34) C -0.112(2) 0.979(2) 0.0609(9) 0.082(8) Uani 1.00 d .
C(35) C -0.103(2) 0.976(2) 0.0971(7) 0.076(7) Uani 1.00 d .
C(36) C -0.028(2) 0.901(2) 0.1129(6) 0.072(6) Uani 1.00 d .
C(41) C 0.154(2) 0.761(2) 0.1637(5) 0.064(6) Uani 1.00 d .
C(42) C 0.074(2) 0.722(2) 0.1840(6) 0.078(7) Uani 1.00 d .
C(43) C 0.069(2) 0.755(2) 0.2197(8) 0.091(9) Uani 1.00 d .
C(44) C 0.149(3) 0.836(2) 0.2337(7) 0.095(8) Uani 1.00 d .
C(45) C 0.239(3) 0.884(2) 0.2130(7) 0.095(9) Uani 1.00 d .
C(46) C 0.243(3) 0.852(3) 0.1791(8) 0.11(1) Uani 1.00 d .
C(51) C 0.247(2) 0.443(2) 0.1923(5) 0.058(6) Uani 1.00 d .
C(52) C 0.354(2) 0.495(2) 0.2012(5) 0.059(5) Uani 1.00 d .
C(53) C 0.422(2) 0.470(2) 0.2371(5) 0.077(7) Uani 1.00 d .
C(54) C 0.432(2) 0.341(2) 0.2460(6) 0.083(7) Uani 1.00 d .
C(55) C 0.431(2) 0.257(2) 0.2149(5) 0.065(6) Uani 1.00 d .
C(56) C 0.329(2) 0.204(2) 0.1998(5) 0.059(5) Uani 1.00 d .
C(57) C 0.206(2) 0.223(2) 0.2072(5) 0.061(5) Uani 1.00 d .
C(58) C 0.184(2) 0.358(2) 0.2142(5) 0.061(6) Uani 1.00 d .
C(61) C 0.153(2) 0.326(2) 0.1077(5) 0.060(5) Uani 1.00 d .
C(62) C 0.189(2) 0.368(2) 0.0750(5) 0.064(6) Uani 1.00 d .
C(63) C 0.115(2) 0.372(2) 0.0405(6) 0.091(8) Uani 1.00 d .
C(64) C -0.011(2) 0.425(3) 0.0462(8) 0.105(10) Uani 1.00 d .
C(65) C -0.010(2) 0.515(2) 0.0755(8) 0.086(7) Uani 1.00 d .
C(66) C -0.030(2) 0.484(2) 0.1112(7) 0.076(7) Uani 1.00 d .
C(67) C -0.047(2) 0.360(2) 0.1247(7) 0.089(8) Uani 1.00 d .
C(68) C 0.036(2) 0.271(2) 0.1115(7) 0.081(7) Uani 1.00 d .
B(1) B 0.732(3) 0.580(4) 0.1875(10) 0.0978(1) Uiso 1.00 d .
B(2) B 0.732(4) 0.263(4) 0.008(1) 0.1124(2) Uiso 1.00 d .
H(1) H 0.7203 0.5105 0.0812 0.0603 Uiso 1.00 calc .
H(2) H 0.7806 0.6875 0.0553 0.0852 Uiso 1.00 calc .
H(3) H 0.6591 0.8563 0.0527 0.0686 Uiso 1.00 calc .
H(4) H 0.4755 0.8514 0.0759 0.0615 Uiso 1.00 calc .
H(5) H 0.6618 0.3801 0.1330 0.0616 Uiso 1.00 calc .
H(6) H 0.6280 0.3362 0.0949 0.0616 Uiso 1.00 calc .
H(7) H 0.2693 0.7776 0.0742 0.0731 Uiso 1.00 calc .
H(8) H 0.3166 0.8305 0.1101 0.0731 Uiso 1.00 calc .
H(9) H 0.5412 -0.0235 0.1349 0.0786 Uiso 1.00 calc .
H(10) H 0.6829 -0.1553 0.1609 0.0820 Uiso 1.00 calc .
H(11) H 0.8442 -0.0844 0.1947 0.0938 Uiso 1.00 calc .
H(12) H 0.8589 0.1205 0.2085 0.0981 Uiso 1.00 calc .
H(13) H 0.7244 0.2616 0.1803 0.0853 Uiso 1.00 calc .
H(14) H 0.3002 0.0988 0.1246 0.0915 Uiso 1.00 calc .
H(15) H 0.1904 0.0193 0.0753 0.0930 Uiso 1.00 calc .
H(16) H 0.2861 0.0176 0.0174 0.1322 Uiso 1.00 calc .
H(17) H 0.4552 0.0908 0.0133 0.1226 Uiso 1.00 calc .
H(18) H 0.5660 0.1865 0.0621 0.1070 Uiso 1.00 calc .
H(19) H 0.0753 0.7614 0.0458 0.0691 Uiso 1.00 calc .
H(20) H -0.0538 0.9060 0.0158 0.0940 Uiso 1.00 calc .
H(21) H -0.1657 1.0401 0.0501 0.0963 Uiso 1.00 calc .
H(22) H -0.1503 1.0284 0.1116 0.0947 Uiso 1.00 calc .
H(23) H -0.0190 0.9010 0.1386 0.0890 Uiso 1.00 calc .
H(24) H 0.0152 0.6658 0.1751 0.0889 Uiso 1.00 calc .
H(25) H 0.0052 0.7258 0.2350 0.0927 Uiso 1.00 calc .
H(26) H 0.1450 0.8518 0.2597 0.1042 Uiso 1.00 calc .
H(27) H 0.2866 0.9398 0.2262 0.1176 Uiso 1.00 calc .
H(28) H 0.3006 0.8824 0.1638 0.1122 Uiso 1.00 calc .
H(29) H 0.1962 0.4920 0.1762 0.0706 Uiso 1.00 calc .
H(30) H 0.3671 0.5765 0.1920 0.0716 Uiso 1.00 calc .
H(31) H 0.5020 0.5066 0.2370 0.0898 Uiso 1.00 calc .
H(32) H 0.3867 0.5148 0.2560 0.0898 Uiso 1.00 calc .
H(33) H 0.5060 0.3290 0.2615 0.0886 Uiso 1.00 calc .
H(34) H 0.3707 0.3202 0.2607 0.0886 Uiso 1.00 calc .
H(35) H 0.5031 0.2088 0.2165 0.0747 Uiso 1.00 calc .
H(36) H 0.3458 0.1249 0.1904 0.0800 Uiso 1.00 calc .
H(37) H 0.1547 0.1987 0.1875 0.0756 Uiso 1.00 calc .
H(38) H 0.1873 0.1765 0.2273 0.0756 Uiso 1.00 calc .
H(39) H 0.2051 0.3769 0.2393 0.0703 Uiso 1.00 calc .
H(40) H 0.0991 0.3761 0.2116 0.0703 Uiso 1.00 calc .
H(41) H 0.2154 0.2921 0.1238 0.0776 Uiso 1.00 calc .
H(42) H 0.2783 0.3591 0.0719 0.0797 Uiso 1.00 calc .
H(43) H 0.1532 0.4172 0.0230 0.1047 Uiso 1.00 calc .
H(44) H 0.1086 0.2898 0.0316 0.1047 Uiso 1.00 calc .
H(45) H -0.0422 0.4631 0.0260 0.1318 Uiso 1.00 calc .
H(46) H -0.0610 0.3619 0.0531 0.1318 Uiso 1.00 calc .
H(47) H -0.0405 0.5956 0.0694 0.0983 Uiso 1.00 calc .
H(48) H -0.0721 0.5472 0.1231 0.0867 Uiso 1.00 calc .
H(49) H -0.0372 0.3587 0.1497 0.0975 Uiso 1.00 calc .
H(50) H -0.1264 0.3328 0.1180 0.0975 Uiso 1.00 calc .
H(51) H 0.0052 0.2423 0.0879 0.0835 Uiso 1.00 calc .
H(52) H 0.0410 0.2006 0.1261 0.0835 Uiso 1.00 calc .

loop_
_atom_site_aniso_label
_atom_site_aniso_U_11
_atom_site_aniso_U_22
_atom_site_aniso_U_33
_atom_site_aniso_U_12
_atom_site_aniso_U_13
_atom_site_aniso_U_23
Ir(1) 0.0484(5) 0.0434(4) 0.0520(4) 0.0014(4) 0.0094(3) 0.0068(4)
Ir(2) 0.0404(4) 0.0444(5) 0.0746(6) -0.0004(4) 0.0069(4) 0.0080(4)
P(1) 0.046(3) 0.040(3) 0.061(3) 0.000(2) 0.003(2) 0.004(2)
P(2) 0.049(3) 0.043(3) 0.077(4) 0.003(3) 0.016(3) 0.007(3)
F(5) 0.09(1) 0.21(2) 0.11(1) -0.06(1) 0.042(9) -0.07(1)
F(6) 0.20(2) 0.16(2) 0.17(2) -0.01(2) 0.04(2) 0.05(1)
F(7) 0.43(5) 0.14(2) 0.16(2) 0.03(3) 0.09(2) -0.02(2)
F(8) 0.26(3) 0.52(6) 0.17(2) -0.23(4) 0.01(2) -0.07(3)
N(1) 0.06(1) 0.031(8) 0.048(9) 0.002(8) 0.011(8) 0.003(7)
N(2) 0.08(1) 0.034(9) 0.039(9) 0.007(8) 0.018(8) 0.011(6)
C(1) 0.05(1) 0.05(1) 0.03(1) 0.009(10) 0.011(8) 0.012(8)
C(2) 0.05(1) 0.04(1) 0.06(1) -0.007(10) 0.014(10) 0.006(9)
C(3) 0.033(10) 0.04(1) 0.07(1) -0.009(8) 0.011(8) 0.008(9)
C(4) 0.06(1) 0.04(1) 0.06(1) 0.01(1) -0.008(9) 0.000(9)
C(5) 0.07(1) 0.03(1) 0.06(1) 0.017(10) 0.02(1) 0.015(9)
C(6) 0.05(1) 0.06(2) 0.11(2) 0.00(1) 0.02(1) 0.04(1)
C(7) 0.06(1) 0.04(1) 0.07(1) -0.02(1) 0.00(1) 0.04(1)
C(8) 0.04(1) 0.05(1) 0.07(1) -0.004(9) 0.014(9) 0.001(10)
C(9) 0.04(1) 0.05(1) 0.06(1) 0.012(9) 0.011(8) 0.007(9)
C(10) 0.08(2) 0.04(1) 0.07(1) 0.00(1) 0.00(1) -0.004(10)
C(11) 0.05(1) 0.05(1) 0.07(1) 0.005(10) 0.00(1) 0.014(10)
C(12) 0.09(2) 0.04(1) 0.07(1) 0.01(1) -0.01(1) 0.001(10)
C(13) 0.09(2) 0.06(1) 0.06(1) 0.03(1) 0.03(1) 0.03(1)
C(14) 0.09(2) 0.14(3) 0.05(1) 0.08(2) 0.02(1) 0.03(2)
C(15) 0.07(2) 0.08(2) 0.05(1) 0.03(1) -0.01(1) 0.01(1)
C(16) 0.06(1) 0.08(2) 0.05(1) -0.02(1) 0.00(1) 0.00(1)
C(21) 0.13(2) 0.04(1) 0.05(1) 0.02(1) 0.00(1) -0.002(10)
C(22) 0.07(2) 0.03(1) 0.14(2) 0.00(1) 0.01(1) 0.00(1)
C(23) 0.07(2) 0.03(1) 0.17(3) -0.03(1) -0.06(2) 0.00(2)
C(24) 0.20(4) 0.08(2) 0.06(2) 0.00(2) -0.05(2) -0.02(1)
C(25) 0.15(3) 0.07(2) 0.08(2) -0.01(2) -0.04(2) -0.02(1)
C(26) 0.10(2) 0.05(1) 0.10(2) 0.03(1) 0.00(2) 0.02(1)
C(31) 0.05(1) 0.04(1) 0.08(2) -0.005(10) 0.02(1) 0.00(1)
C(32) 0.03(1) 0.05(1) 0.11(2) 0.006(10) 0.01(1) 0.02(1)
C(33) 0.06(1) 0.08(2) 0.09(2) -0.03(1) 0.00(1) 0.02(1)
C(34) 0.04(1) 0.05(1) 0.15(3) -0.01(1) -0.01(1) 0.03(2)
C(35) 0.04(1) 0.09(2) 0.10(2) 0.01(1) 0.00(1) 0.00(2)
C(36) 0.07(2) 0.04(1) 0.11(2) -0.02(1) 0.00(1) 0.01(1)
C(41) 0.06(1) 0.08(2) 0.05(1) 0.01(1) 0.00(1) 0.02(1)
C(42) 0.08(2) 0.08(2) 0.07(2) 0.01(1) 0.02(1) -0.03(1)
C(43) 0.05(1) 0.07(2) 0.15(3) 0.02(1) -0.01(2) 0.05(2)
C(44) 0.12(2) 0.06(2) 0.10(2) 0.02(2) -0.03(2) 0.00(1)
C(45) 0.13(2) 0.09(2) 0.07(2) 0.03(2) -0.01(2) 0.00(1)
C(46) 0.12(2) 0.10(2) 0.11(2) 0.05(2) 0.06(2) 0.04(2)
C(51) 0.06(1) 0.06(1) 0.06(1) 0.02(1) 0.04(1) 0.002(10)
C(52) 0.06(1) 0.05(1) 0.07(1) -0.01(1) 0.02(1) -0.007(10)
C(53) 0.08(2) 0.10(2) 0.05(1) -0.02(1) 0.04(1) -0.01(1)
C(54) 0.06(1) 0.10(2) 0.09(2) -0.02(1) 0.00(1) 0.03(2)
C(55) 0.07(2) 0.08(2) 0.05(1) 0.02(1) 0.00(1) 0.01(1)
C(56) 0.09(2) 0.03(1) 0.06(1) 0.00(1) 0.01(1) 0.001(9)
C(57) 0.05(1) 0.07(1) 0.07(1) 0.00(1) 0.01(1) 0.00(1)
C(58) 0.04(1) 0.08(2) 0.06(1) 0.00(1) 0.013(9) 0.00(1)
C(61) 0.04(1) 0.06(1) 0.07(1) 0.00(1) 0.000(10) 0.02(1)
C(62) 0.09(2) 0.03(1) 0.07(1) 0.01(1) 0.02(1) -0.004(9)
C(63) 0.09(2) 0.11(2) 0.06(2) -0.02(2) -0.02(1) 0.02(1)
C(64) 0.06(2) 0.11(2) 0.14(3) 0.01(2) -0.01(2) 0.06(2)
C(65) 0.06(1) 0.08(2) 0.12(2) -0.01(1) 0.00(1) -0.01(2)
C(66) 0.07(2) 0.04(1) 0.11(2) 0.02(1) 0.00(1) 0.00(1)
C(67) 0.04(1) 0.07(2) 0.16(2) 0.01(1) 0.01(1) 0.00(2)
C(68) 0.06(2) 0.05(1) 0.12(2) -0.02(1) -0.03(1) 0.04(1)

loop_
_atom_type_symbol
_atom_type_description
_atom_type_scat_dispersion_real
_atom_type_scat_dispersion_imag
_atom_type_scat_source
C C 0.003 0.002
;International Tables for Crystallography
(1992, Vol. C, Tables 4.2.6.8 and 6.1.1.4)
;
H H 0.000 0.000
;International Tables for Crystallography
(1992, Vol. C, Table 6.1.1.4)
;
N N 0.006 0.003
;International Tables for Crystallography
(1992, Vol. C, Tables 4.2.6.8 and 6.1.1.4)
;
B B 0.001 0.001
;International Tables for Crystallography
(1992, Vol. C, Tables 4.2.6.8 and 6.1.1.4)
;
F F 0.017 0.010
;International Tables for Crystallography
(1992, Vol. C, Tables 4.2.6.8 and 6.1.1.4)
;
P P 0.102 0.094
;International Tables for Crystallography
(1992, Vol. C, Tables 4.2.6.8 and 6.1.1.4)
;
Ir Ir -1.444 7.990
;International Tables for Crystallography
(1992, Vol. C, Tables 4.2.6.8 and 6.1.1.4)
;

loop_
_geom_angle_atom_site_label_1
_geom_angle_atom_site_label_2
_geom_angle_atom_site_label_3
_geom_angle
_geom_angle_publ_flag
P(1) Ir(1) N(1) 79.7(4) yes
P(1) Ir(1) C(51) 171.9(5) yes
P(1) Ir(1) C(52) 151.3(5) yes
P(1) Ir(1) C(55) 95.9(6) yes
P(1) Ir(1) C(56) 99.4(6) yes
N(1) Ir(1) C(51) 99.3(6) yes
N(1) Ir(1) C(52) 90.7(6) yes
N(1) Ir(1) C(55) 156.7(7) yes
N(1) Ir(1) C(56) 165.1(7) yes
C(51) Ir(1) C(52) 36.2(7) yes
C(51) Ir(1) C(55) 88.1(8) yes
C(51) Ir(1) C(56) 79.5(7) yes
C(52) Ir(1) C(55) 82.3(8) yes
C(52) Ir(1) C(56) 96.5(7) yes
C(55) Ir(1) C(56) 38.0(8) yes
P(2) Ir(2) N(2) 81.1(4) yes
P(2) Ir(2) C(61) 171.1(5) yes
P(2) Ir(2) C(62) 150.9(5) yes
P(2) Ir(2) C(65) 95.6(7) yes
P(2) Ir(2) C(66) 98.8(6) yes
N(2) Ir(2) C(61) 99.2(6) yes
N(2) Ir(2) C(62) 89.0(7) yes
N(2) Ir(2) C(65) 152.5(9) yes
N(2) Ir(2) C(66) 168.3(8) yes
C(61) Ir(2) C(62) 37.7(7) yes
C(61) Ir(2) C(65) 88.2(8) yes
C(61) Ir(2) C(66) 79.1(8) yes
C(62) Ir(2) C(65) 80.8(9) yes
C(62) Ir(2) C(66) 96.3(9) yes
C(65) Ir(2) C(66) 39(1) yes
Ir(1) P(1) C(9) 99.0(6) yes
Ir(1) P(1) C(11) 123.5(7) yes
Ir(1) P(1) C(21) 111.9(8) yes
C(9) P(1) C(11) 106.1(9) yes
C(9) P(1) C(21) 107.8(9) yes
C(11) P(1) C(21) 107.2(9) yes
Ir(2) P(2) C(10) 97.0(7) yes
Ir(2) P(2) C(31) 125.1(7) yes
Ir(2) P(2) C(41) 112.9(8) yes
C(10) P(2) C(31) 104.3(10) yes
C(10) P(2) C(41) 110.1(10) yes
C(31) P(2) C(41) 106(1) yes
F(2A) F(2) F(4A) 128(5) yes
F(2A) F(2) B(1) 61(3) yes
F(4A) F(2) B(1) 66(4) yes
F(2) F(2A) F(3) 97(3) yes
F(2) F(2A) B(1) 52(2) yes
F(3) F(2A) B(1) 61(2) yes
F(2A) F(3) F(3A) 127(4) yes
F(2A) F(3) B(1) 62(2) yes
F(3A) F(3) B(1) 64(3) yes
F(3) F(3A) F(4) 134(4) yes
F(3) F(3A) B(1) 77(3) yes
F(4) F(3A) B(1) 57(2) yes
F(3A) F(4) B(1) 56(2) yes
F(2) F(4A) B(1) 74(4) yes
Ir(1) N(1) N(2) 119(1) yes
Ir(1) N(1) C(1) 116(1) yes
N(2) N(1) C(1) 122(1) yes
Ir(2) N(2) N(1) 123(1) yes
Ir(2) N(2) C(4) 115(1) yes
N(1) N(2) C(4) 117(1) yes
N(1) C(1) C(2) 118(1) yes
N(1) C(1) C(9) 117(1) yes
C(2) C(1) C(9) 123(1) yes
C(1) C(2) C(3) 118(1) yes
C(1) C(2) C(5) 121(1) yes
C(3) C(2) C(5) 120(1) yes
C(2) C(3) C(4) 118(1) yes
C(2) C(3) C(8) 119(1) yes
C(4) C(3) C(8) 122(1) yes
N(2) C(4) C(3) 122(1) yes
N(2) C(4) C(10) 114(1) yes
C(3) C(4) C(10) 122(1) yes
C(2) C(5) C(6) 120(1) yes
C(5) C(6) C(7) 118(1) yes
C(6) C(7) C(8) 122(1) yes
C(3) C(8) C(7) 118(1) yes
P(1) C(9) C(1) 110(1) yes
P(2) C(10) C(4) 113(1) yes
P(1) C(11) C(12) 120(1) yes
P(1) C(11) C(16) 120(1) yes
C(12) C(11) C(16) 118(1) yes
C(11) C(12) C(13) 121(1) yes
C(12) C(13) C(14) 117(2) yes
C(13) C(14) C(15) 121(2) yes
C(14) C(15) C(16) 120(2) yes
C(11) C(16) C(15) 120(2) yes
P(1) C(21) C(22) 120(1) yes
P(1) C(21) C(26) 119(1) yes
C(22) C(21) C(26) 120(2) yes
C(21) C(22) C(23) 115(2) yes
C(22) C(23) C(24) 120(2) yes
C(23) C(24) C(25) 120(2) yes
C(24) C(25) C(26) 122(2) yes
C(21) C(26) C(25) 118(2) yes
P(2) C(31) C(32) 117(1) yes
P(2) C(31) C(36) 126(1) yes
C(32) C(31) C(36) 116(1) yes
C(31) C(32) C(33) 119(1) yes
C(32) C(33) C(34) 118(2) yes
C(33) C(34) C(35) 121(2) yes
C(34) C(35) C(36) 118(2) yes
C(31) C(36) C(35) 126(2) yes
P(2) C(41) C(42) 120(1) yes
P(2) C(41) C(46) 121(1) yes
C(42) C(41) C(46) 118(2) yes
C(41) C(42) C(43) 123(2) yes
C(42) C(43) C(44) 118(2) yes
C(43) C(44) C(45) 121(2) yes
C(44) C(45) C(46) 119(2) yes
C(41) C(46) C(45) 118(2) yes
Ir(1) C(51) C(52) 69(1) yes
Ir(1) C(51) C(58) 109(1) yes
C(52) C(51) C(58) 126(1) yes
Ir(1) C(52) C(51) 74(1) yes
Ir(1) C(52) C(53) 106(1) yes
C(51) C(52) C(53) 121(1) yes
C(52) C(53) C(54) 113(1) yes
C(53) C(54) C(55) 115(1) yes
Ir(1) C(55) C(54) 112(1) yes
Ir(1) C(55) C(56) 72(1) yes
C(54) C(55) C(56) 122(1) yes
Ir(1) C(56) C(55) 69(1) yes
Ir(1) C(56) C(57) 111(1) yes
C(55) C(56) C(57) 130(1) yes
C(56) C(57) C(58) 110(1) yes
C(51) C(58) C(57) 115(1) yes
Ir(2) C(61) C(62) 71(1) yes
Ir(2) C(61) C(68) 113(1) yes
C(62) C(61) C(68) 122(1) yes
Ir(2) C(62) C(61) 70(1) yes
Ir(2) C(62) C(63) 110(1) yes
C(61) C(62) C(63) 125(1) yes
C(62) C(63) C(64) 110(2) yes
C(63) C(64) C(65) 112(2) yes
Ir(2) C(65) C(64) 114(1) yes
Ir(2) C(65) C(66) 69(1) yes
C(64) C(65) C(66) 122(2) yes
Ir(2) C(66) C(65) 71(1) yes
Ir(2) C(66) C(67) 110(1) yes
C(65) C(66) C(67) 125(2) yes
C(66) C(67) C(68) 113(2) yes
C(61) C(68) C(67) 111(1) yes
F(1) B(1) F(2) 116(3) yes
F(1) B(1) F(2A) 89(2) yes
F(1) B(1) F(3) 109(3) yes
F(1) B(1) F(3A) 115(3) yes
F(1) B(1) F(4) 92(2) yes
F(1) B(1) F(4A) 117(3) yes
F(2) B(1) F(2A) 65(3) yes
F(2) B(1) F(3) 102(3) yes
F(2) B(1) F(3A) 122(3) yes
F(2) B(1) F(4) 131(4) yes
F(2) B(1) F(4A) 38(2) yes
F(2A) B(1) F(3) 55(2) yes
F(2A) B(1) F(3A) 93(3) yes
F(2A) B(1) F(4) 157(3) yes
F(2A) B(1) F(4A) 104(3) yes
F(3) B(1) F(3A) 38(2) yes
F(3) B(1) F(4) 102(3) yes
F(3) B(1) F(4A) 128(3) yes
F(3A) B(1) F(4) 65(2) yes
F(3A) B(1) F(4A) 122(3) yes
F(4) B(1) F(4A) 94(3) yes
F(5) B(2) F(6) 116(3) yes
F(5) B(2) F(7) 104(3) yes
F(5) B(2) F(8) 111(3) yes
F(6) B(2) F(7) 98(3) yes
F(6) B(2) F(8) 112(3) yes
F(7) B(2) F(8) 113(4) yes

loop_
_geom_bond_atom_site_label_1
_geom_bond_atom_site_label_2
_geom_bond_distance
_geom_bond_publ_flag
Ir(1) P(1) 2.264(5) yes
Ir(1) N(1) 2.14(1) yes
Ir(1) C(51) 2.26(2) yes
Ir(1) C(52) 2.19(2) yes
Ir(1) C(55) 2.12(2) yes
Ir(1) C(56) 2.17(2) yes
Ir(2) P(2) 2.265(5) yes
Ir(2) N(2) 2.13(2) yes
Ir(2) C(61) 2.19(2) yes
Ir(2) C(62) 2.19(2) yes
Ir(2) C(65) 2.15(2) yes
Ir(2) C(66) 2.13(2) yes
P(1) C(9) 1.81(2) yes
P(1) C(11) 1.79(2) yes
P(1) C(21) 1.86(2) yes
P(2) C(10) 1.81(2) yes
P(2) C(31) 1.77(2) yes
P(2) C(41) 1.80(2) yes
F(1) B(1) 1.47(4) yes
F(2) F(2A) 1.51(6) yes
F(2) F(4A) 0.86(6) yes
F(2) B(1) 1.32(6) yes
F(2A) F(3) 1.36(6) yes
F(2A) B(1) 1.47(5) yes
F(3) F(3A) 0.91(6) yes
F(3) B(1) 1.44(6) yes
F(3A) F(4) 1.44(5) yes
F(3A) B(1) 1.33(5) yes
F(4) B(1) 1.34(5) yes
F(4A) B(1) 1.26(5) yes
F(5) B(2) 1.34(5) yes
F(6) B(2) 1.38(5) yes
F(7) B(2) 1.36(6) yes
F(8) B(2) 1.20(6) yes
N(1) N(2) 1.36(2) yes
N(1) C(1) 1.34(2) yes
N(2) C(4) 1.36(2) yes
C(1) C(2) 1.43(3) yes
C(1) C(9) 1.50(3) yes
C(2) C(3) 1.38(3) yes
C(2) C(5) 1.40(3) yes
C(3) C(4) 1.39(3) yes
C(3) C(8) 1.45(3) yes
C(4) C(10) 1.52(3) yes
C(5) C(6) 1.38(3) yes
C(6) C(7) 1.41(3) yes
C(7) C(8) 1.35(3) yes
C(11) C(12) 1.41(3) yes
C(11) C(16) 1.38(3) yes
C(12) C(13) 1.37(3) yes
C(13) C(14) 1.42(3) yes
C(14) C(15) 1.34(4) yes
C(15) C(16) 1.37(3) yes
C(21) C(22) 1.37(3) yes
C(21) C(26) 1.40(3) yes
C(22) C(23) 1.47(4) yes
C(23) C(24) 1.35(5) yes
C(24) C(25) 1.28(6) yes
C(25) C(26) 1.39(4) yes
C(31) C(32) 1.45(3) yes
C(31) C(36) 1.37(3) yes
C(32) C(33) 1.40(3) yes
C(33) C(34) 1.41(4) yes
C(34) C(35) 1.37(4) yes
C(35) C(36) 1.31(3) yes
C(41) C(42) 1.31(3) yes
C(41) C(46) 1.52(4) yes
C(42) C(43) 1.41(4) yes
C(43) C(44) 1.37(4) yes
C(44) C(45) 1.44(4) yes
C(45) C(46) 1.34(4) yes
C(51) C(52) 1.38(3) yes
C(51) C(58) 1.48(3) yes
C(52) C(53) 1.55(3) yes
C(53) C(54) 1.49(4) yes
C(54) C(55) 1.51(3) yes
C(55) C(56) 1.40(3) yes
C(56) C(57) 1.47(3) yes
C(57) C(58) 1.56(3) yes
C(61) C(62) 1.41(3) yes
C(61) C(68) 1.49(3) yes
C(62) C(63) 1.52(3) yes
C(63) C(64) 1.59(4) yes
C(64) C(65) 1.50(4) yes
C(65) C(66) 1.43(4) yes
C(66) C(67) 1.49(3) yes
C(67) C(68) 1.48(3) yes

loop_
_geom_contact_atom_site_label_1
_geom_contact_atom_site_label_2
_geom_contact_distance
_geom_contact_site_symmetry_2
F(1) C(13) 3.59(3) 1_565
F(2) C(67) 3.04(6) 1_655
F(2) C(66) 3.08(6) 1_655
F(2A) C(66) 3.35(4) 1_655
F(2A) C(13) 3.42(4) 1_565
F(2A) C(42) 3.53(4) 1_655
F(3) C(42) 3.11(5) 1_655
F(3) C(13) 3.20(5) 1_565
F(3) C(43) 3.22(5) 1_655
F(3) C(14) 3.29(6) 1_565
F(3A) C(57) 3.19(4) 2_655
F(3A) C(43) 3.44(4) 1_655
F(4) C(45) 3.29(5) 2_645
F(4) C(57) 3.38(4) 2_655
F(4) C(56) 3.43(4) 2_655
F(4) C(44) 3.51(5) 2_645
F(4A) C(67) 3.51(4) 1_655
F(4A) C(44) 3.55(4) 2_645
F(5) C(64) 3.30(3) 1_655
F(6) C(10) 3.41(3) 3_665
F(6) C(64) 3.41(3) 1_655
F(6) C(32) 3.45(3) 3_665
F(6) C(63) 3.54(3) 3_665
F(7) C(32) 3.11(4) 3_665
F(7) C(34) 3.12(4) 1_645
F(7) C(33) 3.39(4) 3_665
F(7) C(64) 3.47(4) 1_655
F(7) C(24) 3.59(4) 3_655
F(8) C(8) 3.27(3) 3_665
F(8) C(24) 3.30(5) 3_655
C(10) C(23) 3.47(3) 1_565
